data_4077732
loop_
_publ_author_name
'Doherty, Simon'
'Errington, R. John'
'Housley, Neil'
'Ridland, John'
'Clegg, William'
'Elsegood, Mark R. J.'

_publ_section_title
;
 N-Alkoxy-\b-ketoiminate Complexes of Groups 4 and 5:&#x00A0; Synthesis
 and Characterization of the Complexes
 [(\h5-C5H4R)M{CH3C(O)CHC(NCH2CHR&#x2018;O)CH3}Cln] (M = Ti,n= 1; M =
 Nb,n= 2; R = H, Me; R&#x2018; = H, Me),
 [Ti{CH3C(O)CHC(NCH2CHR&#x2018;O)CH3}Cl2(thf)], and
 [Ti{CH3C(O)CHC(NCH2CHR&#x2018;O)CH3}2]
;
_journal_issue 6
_journal_name_full Organometallics
_journal_page_first 1018
_journal_paper_doi 10.1021/om980510q
_journal_volume 18
_journal_year 1999
_chemical_formula_sum 'C11 H19 Cl2 N O3 Ti'
_chemical_formula_weight 332.07
_chemical_name_systematic
;
 ?
;
_space_group_IT_number 14
_symmetry_cell_setting monoclinic
_symmetry_space_group_name_Hall '-P 2ybc'
_symmetry_space_group_name_H-M 'P 1 21/c 1'
_atom_sites_solution_hydrogens geom
_atom_sites_solution_primary direct
_atom_sites_solution_secondary 'all non-H atoms found by direct methods'
_audit_creation_method SHELXL-97
_cell_angle_alpha 90.00
_cell_angle_beta 91.346(2)
_cell_angle_gamma 90.00
_cell_formula_units_Z 4
_cell_length_a 8.7435(5)
_cell_length_b 11.6855(8)
_cell_length_c 14.3168(9)
_cell_measurement_reflns_used 6340
_cell_measurement_temperature 160(2)
_cell_measurement_theta_max 28.78
_cell_measurement_theta_min 2.25
_cell_volume 1462.37(16)
_computing_cell_refinement 'local programs'
_computing_data_collection 'Bruker SMART'
_computing_data_reduction 'Bruker SAINT'
_computing_molecular_graphics 'Bruker SHELXTL'
_computing_publication_material 'SHELXTL and local programs'
_computing_structure_refinement 'Bruker SHELXTL'
_computing_structure_solution 'Bruker SHELXTL'
_diffrn_ambient_temperature 160(2)
_diffrn_measured_fraction_theta_full 0.998
_diffrn_measured_fraction_theta_max 0.911
_diffrn_measurement_device_type 'Bruker SMART CCD diffractometer'
_diffrn_measurement_method '\w rotation with narrow frames'
_diffrn_radiation_monochromator graphite
_diffrn_radiation_source 'fine-focus sealed tube'
_diffrn_radiation_type MoK\a
_diffrn_radiation_wavelength 0.71073
_diffrn_reflns_av_R_equivalents 0.0316
_diffrn_reflns_av_sigmaI/netI 0.0403
_diffrn_reflns_limit_h_max 11
_diffrn_reflns_limit_h_min -10
_diffrn_reflns_limit_k_max 14
_diffrn_reflns_limit_k_min -15
_diffrn_reflns_limit_l_max 9
_diffrn_reflns_limit_l_min -19
_diffrn_reflns_number 9084
_diffrn_reflns_theta_full 26.00
_diffrn_reflns_theta_max 28.84
_diffrn_reflns_theta_min 2.25
_diffrn_standards_decay_% 0
_diffrn_standards_number 0
_exptl_absorpt_coefficient_mu 0.950
_exptl_absorpt_correction_T_max 0.928
_exptl_absorpt_correction_T_min 0.751
_exptl_absorpt_correction_type empirical
_exptl_crystal_colour orange
_exptl_crystal_density_diffrn 1.508
_exptl_crystal_density_method 'not measured'
_exptl_crystal_description block
_exptl_crystal_F_000 688
_exptl_crystal_size_max 0.26
_exptl_crystal_size_mid 0.19
_exptl_crystal_size_min 0.14
_refine_diff_density_max 0.605
_refine_diff_density_min -0.418
_refine_diff_density_rms 0.074
_refine_ls_extinction_method none
_refine_ls_goodness_of_fit_ref 1.055
_refine_ls_hydrogen_treatment mixed
_refine_ls_matrix_type full
_refine_ls_number_parameters 165
_refine_ls_number_reflns 3479
_refine_ls_number_restraints 0
_refine_ls_restrained_S_all 1.055
_refine_ls_R_factor_all 0.0526
_refine_ls_R_factor_gt 0.0383
_refine_ls_shift/su_max 0.000
_refine_ls_shift/su_mean 0.000
_refine_ls_structure_factor_coef Fsqd
_refine_ls_weighting_details 'calc w=1/[\s^2^(Fo^2^)+(0.0460P)^2^+0.5759P] where P=(Fo^2^+2Fc^2^)/3'
_refine_ls_weighting_scheme calc
_refine_ls_wR_factor_gt 0.0888
_refine_ls_wR_factor_ref 0.0954
_reflns_number_gt 2837
_reflns_number_total 3479
_reflns_threshold_expression >2sigma(I)
_cod_data_source_file om980510q.cif
_cod_data_source_block 3a
_cod_original_sg_symbol_H-M P2(1)/c
_cod_database_code 4077732

loop_
_symmetry_equiv_pos_as_xyz
'x, y, z'
'-x, y+1/2, -z+1/2'
'-x, -y, -z'
'x, -y-1/2, z-1/2'

loop_
_atom_site_label
_atom_site_type_symbol
_atom_site_fract_x
_atom_site_fract_y
_atom_site_fract_z
_atom_site_U_iso_or_equiv
_atom_site_adp_type
_atom_site_occupancy
_atom_site_symmetry_multiplicity
_atom_site_calc_flag
_atom_site_refinement_flags
Ti1 Ti 0.23827(4) 0.33332(3) 0.22467(3) 0.01619(11) Uani 1 1 d .
Cl1 Cl 0.12999(6) 0.45532(5) 0.11411(4) 0.02525(14) Uani 1 1 d .
Cl2 Cl 0.26009(6) 0.17723(4) 0.12487(4) 0.02416(14) Uani 1 1 d .
O1 O 0.44928(16) 0.37047(12) 0.21328(10) 0.0194(3) Uani 1 1 d .
C1 C 0.5820(2) 0.33712(18) 0.24849(15) 0.0206(4) Uani 1 1 d .
C2 C 0.5927(2) 0.25749(18) 0.31744(15) 0.0229(5) Uani 1 1 d .
H2 H 0.6920 0.2323 0.3361 0.027 Uiso 1 1 calc R
C3 C 0.4652(2) 0.20884(17) 0.36389(14) 0.0193(4) Uani 1 1 d .
N1 N 0.32363(19) 0.23548(14) 0.34120(12) 0.0180(4) Uani 1 1 d .
C4 C 0.1987(3) 0.18284(18) 0.39462(16) 0.0238(5) Uani 1 1 d .
H4A H 0.2253 0.1819 0.4622 0.029 Uiso 1 1 calc R
H4B H 0.1801 0.1032 0.3735 0.029 Uiso 1 1 calc R
C5 C 0.0588(3) 0.2556(2) 0.37604(15) 0.0251(5) Uani 1 1 d .
H5A H -0.0352 0.2108 0.3870 0.030 Uiso 1 1 calc R
H5B H 0.0596 0.3230 0.4180 0.030 Uiso 1 1 calc R
O2 O 0.06324(16) 0.29128(13) 0.28110(10) 0.0225(3) Uani 1 1 d .
C6 C 0.7176(2) 0.3965(2) 0.20959(17) 0.0281(5) Uani 1 1 d .
H6A H 0.7112 0.3944 0.1412 0.042 Uiso 1 1 calc R
H6B H 0.8114 0.3578 0.2313 0.042 Uiso 1 1 calc R
H6C H 0.7194 0.4762 0.2308 0.042 Uiso 1 1 calc R
C7 C 0.5018(3) 0.12613(19) 0.44176(16) 0.0270(5) Uani 1 1 d .
H7A H 0.4720 0.1596 0.5014 0.041 Uiso 1 1 calc R
H7B H 0.6119 0.1103 0.4436 0.041 Uiso 1 1 calc R
H7C H 0.4455 0.0547 0.4310 0.041 Uiso 1 1 calc R
O3 O 0.24173(16) 0.47724(12) 0.31920(10) 0.0212(3) Uani 1 1 d .
C8 C 0.3672(3) 0.5085(2) 0.38310(19) 0.0359(6) Uani 1 1 d .
H8A H 0.4615 0.5233 0.3481 0.043 Uiso 1 1 calc R
H8B H 0.3879 0.4460 0.4283 0.043 Uiso 1 1 calc R
C9 C 0.3177(3) 0.6147(2) 0.43301(18) 0.0355(6) Uani 1 1 d .
H9A H 0.3598 0.6840 0.4032 0.043 Uiso 1 1 calc R
H9B H 0.3516 0.6130 0.4995 0.043 Uiso 1 1 calc R
C10 C 0.1462(3) 0.6124(2) 0.42400(19) 0.0382(6) Uani 1 1 d .
H10A H 0.1015 0.5679 0.4755 0.046 Uiso 1 1 calc R
H10B H 0.1038 0.6910 0.4248 0.046 Uiso 1 1 calc R
C11 C 0.1140(3) 0.5559(2) 0.33175(17) 0.0287(5) Uani 1 1 d .
H11A H 0.0158 0.5138 0.3325 0.034 Uiso 1 1 calc R
H11B H 0.1092 0.6132 0.2809 0.034 Uiso 1 1 calc R

loop_
_atom_site_aniso_label
_atom_site_aniso_U_11
_atom_site_aniso_U_22
_atom_site_aniso_U_33
_atom_site_aniso_U_23
_atom_site_aniso_U_13
_atom_site_aniso_U_12
Ti1 0.01546(19) 0.01818(19) 0.01495(19) 0.00022(14) 0.00100(14) 0.00222(14)
Cl1 0.0284(3) 0.0283(3) 0.0190(3) 0.0023(2) -0.0014(2) 0.0099(2)
Cl2 0.0286(3) 0.0229(3) 0.0210(3) -0.0040(2) 0.0023(2) 0.0023(2)
O1 0.0169(7) 0.0217(7) 0.0197(7) 0.0037(6) 0.0017(6) 0.0013(6)
C1 0.0171(10) 0.0231(10) 0.0217(11) -0.0044(9) 0.0021(8) 0.0023(8)
C2 0.0171(10) 0.0262(11) 0.0253(11) 0.0001(9) -0.0012(9) 0.0064(8)
C3 0.0258(11) 0.0170(9) 0.0150(10) -0.0022(8) -0.0006(8) 0.0038(8)
N1 0.0217(9) 0.0171(8) 0.0153(8) 0.0006(7) 0.0051(7) 0.0006(7)
C4 0.0282(11) 0.0222(11) 0.0214(11) 0.0037(9) 0.0073(9) -0.0029(9)
C5 0.0243(11) 0.0297(11) 0.0217(11) -0.0012(10) 0.0083(9) -0.0024(9)
O2 0.0188(7) 0.0273(8) 0.0214(8) 0.0005(7) 0.0040(6) -0.0004(6)
C6 0.0185(11) 0.0322(12) 0.0336(13) 0.0036(10) 0.0028(9) -0.0010(9)
C7 0.0341(13) 0.0236(11) 0.0233(12) 0.0070(10) -0.0026(10) 0.0050(9)
O3 0.0195(7) 0.0210(7) 0.0231(8) -0.0047(6) -0.0019(6) 0.0050(6)
C8 0.0277(13) 0.0347(13) 0.0448(16) -0.0169(12) -0.0112(11) 0.0030(10)
C9 0.0396(14) 0.0354(13) 0.0311(13) -0.0125(11) -0.0043(11) 0.0017(11)
C10 0.0344(14) 0.0415(14) 0.0390(15) -0.0175(13) 0.0068(11) 0.0022(11)
C11 0.0241(12) 0.0283(12) 0.0337(13) -0.0067(10) 0.0005(10) 0.0096(9)

loop_
_atom_type_symbol
_atom_type_description
_atom_type_scat_dispersion_real
_atom_type_scat_dispersion_imag
_atom_type_scat_source
C C 0.0033 0.0016 'International Tables Vol C Tables 4.2.6.8 and 6.1.1.4'
H H 0.0000 0.0000 'International Tables Vol C Tables 4.2.6.8 and 6.1.1.4'
N N 0.0061 0.0033 'International Tables Vol C Tables 4.2.6.8 and 6.1.1.4'
O O 0.0106 0.0060 'International Tables Vol C Tables 4.2.6.8 and 6.1.1.4'
Cl Cl 0.1484 0.1585 'International Tables Vol C Tables 4.2.6.8 and 6.1.1.4'
Ti Ti 0.2776 0.4457 'International Tables Vol C Tables 4.2.6.8 and 6.1.1.4'

loop_
_geom_angle_atom_site_label_1
_geom_angle_atom_site_label_2
_geom_angle_atom_site_label_3
_geom_angle
O2 Ti1 O1 158.08(7)
O2 Ti1 N1 77.93(7)
O1 Ti1 N1 82.41(6)
O2 Ti1 O3 86.06(6)
O1 Ti1 O3 82.93(6)
N1 Ti1 O3 85.87(6)
O2 Ti1 Cl1 97.78(5)
O1 Ti1 Cl1 100.50(5)
N1 Ti1 Cl1 171.95(5)
O3 Ti1 Cl1 87.04(4)
O2 Ti1 Cl2 98.24(5)
O1 Ti1 Cl2 91.86(5)
N1 Ti1 Cl2 91.59(5)
O3 Ti1 Cl2 174.46(4)
Cl1 Ti1 Cl2 95.79(2)
C1 O1 Ti1 138.40(14)
O1 C1 C2 121.8(2)
O1 C1 C6 114.93(19)
C2 C1 C6 123.2(2)
C1 C2 C3 124.73(19)
N1 C3 C2 122.20(19)
N1 C3 C7 121.3(2)
C2 C3 C7 116.46(18)
C3 N1 C4 118.51(18)
C3 N1 Ti1 129.04(15)
C4 N1 Ti1 112.07(13)
N1 C4 C5 106.23(17)
O2 C5 C4 107.07(17)
C5 O2 Ti1 123.13(13)
C8 O3 C11 109.37(16)
C8 O3 Ti1 125.98(13)
C11 O3 Ti1 124.60(12)
O3 C8 C9 106.53(18)
C8 C9 C10 104.0(2)
C11 C10 C9 104.5(2)
O3 C11 C10 104.92(18)

loop_
_geom_bond_atom_site_label_1
_geom_bond_atom_site_label_2
_geom_bond_distance
Ti1 O2 1.8150(15)
Ti1 O1 1.9060(14)
Ti1 N1 2.1421(17)
Ti1 O3 2.1585(14)
Ti1 Cl1 2.3161(6)
Ti1 Cl2 2.3276(6)
O1 C1 1.313(2)
C1 C2 1.358(3)
C1 C6 1.493(3)
C2 C3 1.429(3)
C3 N1 1.310(3)
C3 C7 1.504(3)
N1 C4 1.482(3)
C4 C5 1.508(3)
C5 O2 1.423(3)
O3 C8 1.458(3)
O3 C11 1.461(2)
C8 C9 1.501(3)
C9 C10 1.503(4)
C10 C11 1.497(3)
